data_7120111
loop_
_publ_author_name
'Hawes, Chris S.'
'Lynes, Amy D.'
'Byrne, Kevin'
'Schmitt, Wolfgang'
'Ryan, Gavin'
'M\"obius, Matthias E.'
'Gunnlaugsson, Thorfinnur'

_publ_section_title
;
 A resilient and luminescent stimuli-responsive hydrogel from a
 heterotopic 1,8-naphthalimide-derived ligand
;
_journal_name_full 'Chem. Commun.'
_journal_paper_doi 10.1039/C7CC03482B
_journal_year 2017
_chemical_formula_moiety 'C50 H30 Cd N4 O10, 1.5(C2 H3 N)'
_chemical_formula_sum 'C53 H34.5 Cd N5.5 O10'
_chemical_formula_weight 1020.76
_space_group_crystal_system triclinic
_space_group_IT_number 2
_space_group_name_Hall '-P 1'
_space_group_name_H-M_alt 'P -1'
_symmetry_space_group_name_Hall '-P 1'
_symmetry_space_group_name_H-M 'P -1'
_atom_sites_solution_hydrogens geom
_atom_sites_solution_primary dual
_audit_creation_date 2017-02-16
_audit_creation_method
;
Olex2 1.2
(compiled 2017.01.04 svn.r3372 for OlexSys, GUI svn.r5292)
;
_audit_update_record
;
2017-03-28 deposited with the CCDC.
2017-05-11 downloaded from the CCDC.
;
_cell_angle_alpha 101.062(2)
_cell_angle_beta 93.619(2)
_cell_angle_gamma 90.377(2)
_cell_formula_units_Z 2
_cell_length_a 4.57350(10)
_cell_length_b 17.4178(4)
_cell_length_c 27.7382(7)
_cell_measurement_reflns_used 7845
_cell_measurement_temperature 100(2)
_cell_measurement_theta_max 68.30
_cell_measurement_theta_min 3.31
_cell_volume 2163.86(9)
_computing_cell_refinement 'SAINT v8.37A (Bruker, 2015)'
_computing_data_reduction 'SAINT v8.37A (Bruker, 2015)'
_computing_molecular_graphics 'Olex2 (Dolomanov et al., 2009)'
_computing_publication_material 'Olex2 (Dolomanov et al., 2009)'
_computing_structure_refinement 'ShelXL (Sheldrick, 2015)'
_computing_structure_solution 'ShelXT (Sheldrick, 2015)'
_diffrn_ambient_temperature 100.01
_diffrn_detector_area_resol_mean 8
_diffrn_measured_fraction_theta_full 0.994
_diffrn_measured_fraction_theta_max 0.989
_diffrn_measurement_device_type 'Bruker APEX-II CCD'
_diffrn_measurement_method '\w and \f scans'
_diffrn_radiation_monochromator graphite
_diffrn_radiation_type CuK\a
_diffrn_radiation_wavelength 1.54178
_diffrn_reflns_av_R_equivalents 0.0460
_diffrn_reflns_av_unetI/netI 0.0433
_diffrn_reflns_Laue_measured_fraction_full 0.994
_diffrn_reflns_Laue_measured_fraction_max 0.989
_diffrn_reflns_limit_h_max 5
_diffrn_reflns_limit_h_min -5
_diffrn_reflns_limit_k_max 20
_diffrn_reflns_limit_k_min -21
_diffrn_reflns_limit_l_max 33
_diffrn_reflns_limit_l_min -33
_diffrn_reflns_number 26766
_diffrn_reflns_point_group_measured_fraction_full 0.994
_diffrn_reflns_point_group_measured_fraction_max 0.989
_diffrn_reflns_theta_full 67.679
_diffrn_reflns_theta_max 68.372
_diffrn_reflns_theta_min 1.626
_diffrn_source 'sealed tube'
_diffrn_standards_number 0
_exptl_absorpt_coefficient_mu 4.647
_exptl_absorpt_correction_T_max 0.7531
_exptl_absorpt_correction_T_min 0.6056
_exptl_absorpt_correction_type multi-scan
_exptl_absorpt_process_details
'SADABS-2016/2 (Bruker,2016/2) was used for absorption correction. wR2(int) was 0.0795 before and 0.0570 after correction. The Ratio of minimum to maximum transmission is 0.8041. The \l/2 correction factor is Not present.'
_exptl_crystal_colour brown
_exptl_crystal_colour_primary brown
_exptl_crystal_density_diffrn 1.567
_exptl_crystal_description plate
_exptl_crystal_F_000 1038
_exptl_crystal_size_max 0.11
_exptl_crystal_size_mid 0.09
_exptl_crystal_size_min 0.04
_refine_diff_density_max 2.523
_refine_diff_density_min -0.751
_refine_diff_density_rms 0.118
_refine_ls_extinction_method none
_refine_ls_goodness_of_fit_ref 1.052
_refine_ls_hydrogen_treatment constr
_refine_ls_matrix_type full
_refine_ls_number_parameters 668
_refine_ls_number_reflns 7888
_refine_ls_number_restraints 76
_refine_ls_restrained_S_all 1.070
_refine_ls_R_factor_all 0.0599
_refine_ls_R_factor_gt 0.0539
_refine_ls_shift/su_max 0.002
_refine_ls_shift/su_mean 0.000
_refine_ls_structure_factor_coef Fsqd
_refine_ls_weighting_details 'w=1/[\s^2^(Fo^2^)+(0.0930P)^2^+1.8640P] where P=(Fo^2^+2Fc^2^)/3'
_refine_ls_weighting_scheme calc
_refine_ls_wR_factor_gt 0.1359
_refine_ls_wR_factor_ref 0.1407
_reflns_Friedel_coverage 0.000
_reflns_number_gt 7072
_reflns_number_total 7888
_reflns_threshold_expression 'I > 2\s(I)'
_cod_data_source_file c7cc03482b2.cif
_cod_data_source_block 1MeCN
_cod_original_formula_sum 'C53 H34.50 Cd N5.50 O10'
_cod_database_code 7120111
_shelx_shelxl_version_number 2014/7
_shelx_space_group_comment
;
The symmetry employed for this shelxl refinement is uniquely defined
by the following loop, which should always be used as a source of
symmetry information in preference to the above space-group names.
They are only intended as comments.
;
_shelx_estimated_absorpt_t_max 0.836
_shelx_estimated_absorpt_t_min 0.629
_olex2_refinement_description
;
1. Fixed Uiso
 At 1.2 times of:
  All C(H) groups, All C(H,H) groups
 At 1.5 times of:
  All C(H,H,H) groups
2. Restrained distances
 C53-C54 = C56-C55
 1.43 with sigma of 0.02
 N6-C53 = N7-C55
 1.13 with sigma of 0.02
3. Uiso/Uaniso restraints and constraints
Uanis(C53) \\sim Ueq: with sigma of 0.01 and sigma for terminal atoms of 0.01
Uanis(C46) \\sim Ueq, Uanis(C45) \\sim Ueq: with sigma of 0.005 and sigma for
terminal atoms of 0.005
4. Rigid body (RIGU) restrains
 C56, N6, N7, C53, C55, C54
 with sigma for 1-2 distances of 0.001 and sigma for 1-3 distances of 0.001
 C47, C44, C48, C49, C46, C45
 with sigma for 1-2 distances of 0.0005 and sigma for 1-3 distances of 0.0005
5. Others
 Fixed Sof: N6(0.25) C53(0.25) C54(0.25) H54A(0.25) H54B(0.25) H54C(0.25)
 N7(0.25) C55(0.25) C56(0.25) H56A(0.25) H56B(0.25) H56C(0.25)
6.a Secondary CH2 refined with riding coordinates:
 C6(H6A,H6B), C31(H31A,H31B)
6.b Me refined with riding coordinates:
 C54(H54A,H54B,H54C), C56(H56A,H56B,H56C)
6.c Aromatic/amide H refined with riding coordinates:
 C1(H1), C2(H2), C4(H4), C5(H5), C9(H9), C10(H10), C11(H11), C14(H14),
 C15(H15), C20(H20), C21(H21), C23(H23), C24(H24), C26(H26), C27(H27), C29(H29),
  C30(H30), C34(H34), C35(H35), C36(H36), C39(H39), C40(H40), C45(H45),
 C46(H46), C48(H48), C49(H49)
6.d Idealised Me refined as rotating group:
 C52(H52A,H52B,H52C)
;
_olex2_submission_special_instructions 'No special instructions were received'

loop_
_space_group_symop_operation_xyz
'x, y, z'
'-x, -y, -z'

loop_
_atom_site_label
_atom_site_type_symbol
_atom_site_fract_x
_atom_site_fract_y
_atom_site_fract_z
_atom_site_U_iso_or_equiv
_atom_site_adp_type
_atom_site_occupancy
_atom_site_site_symmetry_order
_atom_site_calc_flag
_atom_site_refinement_flags_posn
_atom_site_refinement_flags_adp
_atom_site_refinement_flags_occupancy
_atom_site_disorder_assembly
_atom_site_disorder_group
Cd1 Cd 0.56764(6) 0.73491(2) 0.24837(2) 0.02634(11) Uani 1 1 d . . . . .
O1 O 0.8857(7) 0.24009(18) 0.49907(11) 0.0368(7) Uani 1 1 d . . . . .
O2 O 1.4362(7) 0.02678(17) 0.45140(11) 0.0358(7) Uani 1 1 d . . . . .
O3 O 1.4179(7) 0.32708(18) 0.30830(12) 0.0381(7) Uani 1 1 d . . . . .
O4 O 0.7687(6) 0.61527(16) 0.24423(11) 0.0310(6) Uani 1 1 d . . . . .
O5 O 1.1770(7) 0.67655(16) 0.28077(10) 0.0310(6) Uani 1 1 d . . . . .
O6 O -0.2594(7) 1.44089(17) 0.02824(11) 0.0350(7) Uani 1 1 d . . . . .
O7 O 0.3466(7) 1.23593(19) -0.00932(12) 0.0401(7) Uani 1 1 d . . . . .
O8 O -0.1715(9) 1.1573(2) 0.18422(15) 0.0521(9) Uani 1 1 d . . . . .
O9 O 0.3236(7) 0.85026(18) 0.24955(11) 0.0345(6) Uani 1 1 d . . . . .
O10 O -0.1055(7) 0.80374(19) 0.21163(13) 0.0405(7) Uani 1 1 d . . . . .
N1 N 1.3148(8) 0.21372(19) 0.66847(12) 0.0273(7) Uani 1 1 d . . . . .
N2 N 1.1839(8) 0.1376(2) 0.47787(12) 0.0296(7) Uani 1 1 d . . . . .
N3 N -0.3829(8) 1.3131(2) -0.16788(12) 0.0304(7) Uani 1 1 d . . . . .
N4 N 0.0482(8) 1.3393(2) 0.00999(12) 0.0300(7) Uani 1 1 d . . . . .
C1 C 1.1040(10) 0.1575(3) 0.65603(15) 0.0327(9) Uani 1 1 d . . . . .
H1 H 1.0046 0.1414 0.6816 0.039 Uiso 1 1 calc R . . . .
C2 C 1.0265(10) 0.1225(2) 0.60826(16) 0.0329(9) Uani 1 1 d . . . . .
H2 H 0.8778 0.0829 0.6013 0.039 Uiso 1 1 calc R . . . .
C3 C 1.1668(9) 0.1454(2) 0.56986(14) 0.0279(8) Uani 1 1 d . . . . .
C4 C 1.3829(10) 0.2024(2) 0.58209(15) 0.0311(8) Uani 1 1 d . . . . .
H4 H 1.4853 0.2194 0.5572 0.037 Uiso 1 1 calc R . . . .
C5 C 1.4491(9) 0.2346(2) 0.63127(15) 0.0298(8) Uani 1 1 d . . . . .
H5 H 1.5988 0.2739 0.6391 0.036 Uiso 1 1 calc R . . . .
C6 C 1.0775(10) 0.1027(2) 0.51834(15) 0.0322(9) Uani 1 1 d . . . . .
H6A H 1.1493 0.0485 0.5146 0.039 Uiso 1 1 calc R . . . .
H6B H 0.8608 0.0995 0.5146 0.039 Uiso 1 1 calc R . . . .
C7 C 1.3644(10) 0.0916(2) 0.44530(15) 0.0313(9) Uani 1 1 d . . . . .
C8 C 1.4557(10) 0.1252(2) 0.40350(15) 0.0313(9) Uani 1 1 d . . . . .
C9 C 1.6371(10) 0.0826(3) 0.37124(16) 0.0351(9) Uani 1 1 d . . . . .
H9 H 1.7011 0.0326 0.3760 0.042 Uiso 1 1 calc R . . . .
C10 C 1.7276(11) 0.1131(3) 0.33106(17) 0.0390(10) Uani 1 1 d . . . . .
H10 H 1.8559 0.0841 0.3091 0.047 Uiso 1 1 calc R . . . .
C11 C 1.6317(10) 0.1843(3) 0.32352(16) 0.0357(9) Uani 1 1 d . . . . .
H11 H 1.6933 0.2042 0.2961 0.043 Uiso 1 1 calc R . . . .
C12 C 1.4427(10) 0.2287(2) 0.35579(15) 0.0318(9) Uani 1 1 d . . . . .
C13 C 1.3308(10) 0.3027(2) 0.34918(15) 0.0322(9) Uani 1 1 d . . . . .
C14 C 1.1491(10) 0.3437(3) 0.38148(17) 0.0348(9) Uani 1 1 d . . . . .
H14 H 1.0801 0.3932 0.3768 0.042 Uiso 1 1 calc R . . . .
C15 C 1.0636(10) 0.3125(3) 0.42202(16) 0.0355(9) Uani 1 1 d . . . . .
H15 H 0.9358 0.3411 0.4443 0.043 Uiso 1 1 calc R . . . .
C16 C 1.1629(10) 0.2415(2) 0.42954(15) 0.0311(9) Uani 1 1 d . . . . .
C17 C 1.0635(10) 0.2088(2) 0.47125(15) 0.0330(9) Uani 1 1 d . . . . .
C18 C 1.3545(9) 0.1989(2) 0.39683(15) 0.0303(8) Uani 1 1 d . . . . .
C19 C 1.3138(10) 0.3986(3) 0.29908(16) 0.0335(9) Uani 1 1 d . . . . .
C20 C 1.0860(10) 0.3983(3) 0.26454(16) 0.0354(9) Uani 1 1 d . . . . .
H20 H 0.9945 0.3504 0.2483 0.043 Uiso 1 1 calc R . . . .
C21 C 0.9904(10) 0.4687(3) 0.25360(15) 0.0335(9) Uani 1 1 d . . . . .
H21 H 0.8310 0.4691 0.2300 0.040 Uiso 1 1 calc R . . . .
C22 C 1.1271(9) 0.5390(2) 0.27708(15) 0.0294(8) Uani 1 1 d . . . . .
C23 C 1.3618(10) 0.5375(3) 0.31121(16) 0.0343(9) Uani 1 1 d . . . . .
H23 H 1.4591 0.5851 0.3267 0.041 Uiso 1 1 calc R . . . .
C24 C 1.4554(10) 0.4676(3) 0.32293(16) 0.0366(9) Uani 1 1 d . . . . .
H24 H 1.6132 0.4668 0.3468 0.044 Uiso 1 1 calc R . . . .
C25 C 1.0161(9) 0.6165(2) 0.26655(14) 0.0288(8) Uani 1 1 d . . . . .
C26 C -0.2365(10) 1.3817(2) -0.15459(15) 0.0343(9) Uani 1 1 d . . . . .
H26 H -0.2462 1.4173 -0.1767 0.041 Uiso 1 1 calc R . . . .
C27 C -0.0722(10) 1.4032(3) -0.11038(15) 0.0333(9) Uani 1 1 d . . . . .
H27 H 0.0258 1.4527 -0.1024 0.040 Uiso 1 1 calc R . . . .
C28 C -0.0513(9) 1.3521(2) -0.07772(15) 0.0293(8) Uani 1 1 d . . . . .
C29 C -0.2075(10) 1.2819(3) -0.09045(16) 0.0347(9) Uani 1 1 d . . . . .
H29 H -0.2048 1.2460 -0.0686 0.042 Uiso 1 1 calc R . . . .
C30 C -0.3675(11) 1.2648(3) -0.13533(15) 0.0360(9) Uani 1 1 d . . . . .
H30 H -0.4722 1.2163 -0.1436 0.043 Uiso 1 1 calc R . . . .
C31 C 0.1464(9) 1.3732(3) -0.03076(16) 0.0334(9) Uani 1 1 d . . . . .
H31A H 0.3467 1.3550 -0.0378 0.040 Uiso 1 1 calc R . . . .
H31B H 0.1566 1.4308 -0.0205 0.040 Uiso 1 1 calc R . . . .
C32 C -0.1576(9) 1.3813(2) 0.03907(15) 0.0292(8) Uani 1 1 d . . . . .
C33 C -0.2394(9) 1.3517(2) 0.08313(14) 0.0288(8) Uani 1 1 d . . . . .
C34 C -0.4289(10) 1.3934(2) 0.11409(16) 0.0339(9) Uani 1 1 d . . . . .
H34 H -0.5045 1.4413 0.1075 0.041 Uiso 1 1 calc R . . . .
C35 C -0.5112(10) 1.3652(3) 0.15557(16) 0.0362(9) Uani 1 1 d . . . . .
H35 H -0.6425 1.3942 0.1770 0.043 Uiso 1 1 calc R . . . .
C36 C -0.4030(10) 1.2960(3) 0.16540(16) 0.0369(10) Uani 1 1 d . . . . .
H36 H -0.4611 1.2775 0.1935 0.044 Uiso 1 1 calc R . . . .
C37 C -0.2077(10) 1.2525(3) 0.13439(16) 0.0339(9) Uani 1 1 d . . . . .
C38 C -0.0886(10) 1.1808(3) 0.14251(17) 0.0381(10) Uani 1 1 d . . . . .
C39 C 0.0984(11) 1.1394(3) 0.11086(18) 0.0400(10) Uani 1 1 d . . . . .
H39 H 0.1714 1.0908 0.1166 0.048 Uiso 1 1 calc R . . . .
C40 C 0.1817(10) 1.1687(3) 0.07011(17) 0.0380(10) Uani 1 1 d . . . . .
H40 H 0.3147 1.1403 0.0487 0.046 Uiso 1 1 calc R . . . .
C41 C 0.0732(9) 1.2384(2) 0.06054(15) 0.0317(9) Uani 1 1 d . . . . .
C42 C 0.1696(10) 1.2690(2) 0.01798(16) 0.0336(9) Uani 1 1 d . . . . .
C43 C -0.1234(9) 1.2807(2) 0.09267(15) 0.0305(8) Uani 1 1 d . . . . .
C44 C -0.0941(12) 1.0828(3) 0.1918(2) 0.0486(10) Uani 1 1 d . U . . .
C45 C -0.2491(18) 1.0192(4) 0.1675(3) 0.0792(18) Uani 1 1 d . U . . .
H45 H -0.3985 1.0245 0.1430 0.095 Uiso 1 1 calc R . . . .
C46 C -0.1890(17) 0.9458(4) 0.1784(3) 0.0766(17) Uani 1 1 d . U . . .
H46 H -0.3003 0.9015 0.1614 0.092 Uiso 1 1 calc R . . . .
C47 C 0.0269(11) 0.9362(3) 0.21315(18) 0.0405(8) Uani 1 1 d . U . . .
C48 C 0.1877(13) 1.0014(3) 0.2358(2) 0.0517(11) Uani 1 1 d . U . . .
H48 H 0.3449 0.9963 0.2590 0.062 Uiso 1 1 calc R . . . .
C49 C 0.1246(13) 1.0751(3) 0.2255(2) 0.0534(11) Uani 1 1 d . U . . .
H49 H 0.2356 1.1197 0.2421 0.064 Uiso 1 1 calc R . . . .
C50 C 0.0854(10) 0.8566(3) 0.22589(15) 0.0355(9) Uani 1 1 d . . . . .
N6 N 0.424(6) 0.958(2) 0.0514(9) 0.091(7) Uani 0.25 1 d D U P A -2
C53 C 0.673(6) 0.9554(19) 0.0524(12) 0.083(7) Uani 0.25 1 d D U P A -2
C54 C 0.975(6) 0.9386(16) 0.0554(10) 0.079(7) Uani 0.25 1 d D U P A -2
H54A H 1.0890 0.9834 0.0496 0.118 Uiso 0.25 1 calc R . P A -2
H54B H 1.0315 0.9283 0.0882 0.118 Uiso 0.25 1 calc R . P A -2
H54C H 1.0135 0.8924 0.0305 0.118 Uiso 0.25 1 calc R . P A -2
N5 N 0.772(2) 0.4880(4) 0.4444(3) 0.101(2) Uani 1 1 d . . . . .
C51 C 0.6231(17) 0.5393(4) 0.4515(2) 0.0642(16) Uani 1 1 d . . . . .
C52 C 0.433(2) 0.6045(5) 0.4593(3) 0.091(3) Uani 1 1 d . . . . .
H52A H 0.3955 0.6233 0.4284 0.136 Uiso 1 1 calc GR . . . .
H52B H 0.5249 0.6466 0.4843 0.136 Uiso 1 1 calc GR . . . .
H52C H 0.2469 0.5885 0.4705 0.136 Uiso 1 1 calc GR . . . .
N7 N 0.383(6) 0.9974(13) -0.0189(8) 0.076(6) Uani 0.25 1 d D U P B -1
C55 C 0.339(7) 0.9641(14) 0.0123(9) 0.070(6) Uani 0.25 1 d D U P B -1
C56 C 0.250(6) 0.9231(15) 0.0488(8) 0.064(6) Uani 0.25 1 d D U P B -1
H56A H 0.4222 0.9124 0.0692 0.096 Uiso 0.25 1 calc R . P B -1
H56B H 0.1133 0.9551 0.0696 0.096 Uiso 0.25 1 calc R . P B -1
H56C H 0.1531 0.8736 0.0328 0.096 Uiso 0.25 1 calc R . P B -1

loop_
_atom_site_aniso_label
_atom_site_aniso_U_11
_atom_site_aniso_U_22
_atom_site_aniso_U_33
_atom_site_aniso_U_23
_atom_site_aniso_U_13
_atom_site_aniso_U_12
Cd1 0.03326(17) 0.02675(16) 0.02032(16) 0.00843(10) -0.00007(10) -0.00094(10)
O1 0.0477(18) 0.0339(15) 0.0315(15) 0.0115(12) 0.0072(13) 0.0019(13)
O2 0.0485(18) 0.0282(15) 0.0329(15) 0.0128(12) -0.0032(13) 0.0031(13)
O3 0.0507(19) 0.0346(16) 0.0349(16) 0.0193(13) 0.0086(14) 0.0083(14)
O4 0.0352(15) 0.0262(13) 0.0325(15) 0.0086(11) -0.0012(12) 0.0034(11)
O5 0.0404(16) 0.0257(14) 0.0288(14) 0.0096(11) 0.0045(12) -0.0002(12)
O6 0.0394(16) 0.0303(15) 0.0380(16) 0.0150(12) -0.0025(13) -0.0011(12)
O7 0.0450(18) 0.0408(17) 0.0367(16) 0.0114(13) 0.0057(14) 0.0058(14)
O8 0.061(2) 0.049(2) 0.058(2) 0.0367(18) 0.0124(18) 0.0093(17)
O9 0.0406(17) 0.0349(15) 0.0301(15) 0.0116(12) 0.0005(12) 0.0082(13)
O10 0.0377(16) 0.0435(18) 0.0475(18) 0.0252(15) 0.0086(14) -0.0035(14)
N1 0.0333(17) 0.0272(16) 0.0216(15) 0.0068(12) -0.0015(13) 0.0019(13)
N2 0.0412(19) 0.0263(16) 0.0229(16) 0.0100(13) -0.0017(14) -0.0035(14)
N3 0.0394(19) 0.0314(17) 0.0198(15) 0.0043(13) -0.0001(13) -0.0001(14)
N4 0.0354(18) 0.0327(18) 0.0227(16) 0.0099(13) -0.0052(13) -0.0018(14)
C1 0.039(2) 0.035(2) 0.026(2) 0.0108(16) 0.0021(16) -0.0030(17)
C2 0.037(2) 0.033(2) 0.030(2) 0.0106(16) -0.0004(17) -0.0059(17)
C3 0.035(2) 0.0234(18) 0.0265(19) 0.0093(15) 0.0000(16) 0.0023(15)
C4 0.041(2) 0.030(2) 0.0246(19) 0.0100(15) 0.0020(16) -0.0034(17)
C5 0.037(2) 0.0275(19) 0.0263(19) 0.0086(15) 0.0006(16) -0.0020(16)
C6 0.043(2) 0.031(2) 0.025(2) 0.0106(16) -0.0006(17) -0.0070(17)
C7 0.040(2) 0.028(2) 0.0249(19) 0.0072(15) -0.0080(16) -0.0070(17)
C8 0.039(2) 0.030(2) 0.0250(19) 0.0073(16) -0.0054(16) -0.0031(17)
C9 0.043(2) 0.030(2) 0.033(2) 0.0097(17) -0.0012(18) 0.0029(18)
C10 0.048(3) 0.032(2) 0.038(2) 0.0095(18) 0.005(2) 0.0031(19)
C11 0.044(2) 0.037(2) 0.029(2) 0.0123(17) 0.0043(18) -0.0004(19)
C12 0.038(2) 0.031(2) 0.028(2) 0.0103(16) -0.0034(17) -0.0042(17)
C13 0.039(2) 0.032(2) 0.028(2) 0.0132(16) 0.0006(17) -0.0025(17)
C14 0.040(2) 0.031(2) 0.037(2) 0.0173(17) 0.0002(18) 0.0012(18)
C15 0.041(2) 0.036(2) 0.031(2) 0.0096(17) 0.0022(18) -0.0004(18)
C16 0.039(2) 0.0277(19) 0.028(2) 0.0093(16) -0.0033(17) -0.0042(17)
C17 0.041(2) 0.032(2) 0.026(2) 0.0071(16) -0.0041(17) -0.0053(18)
C18 0.036(2) 0.030(2) 0.0240(19) 0.0071(15) -0.0044(16) -0.0037(16)
C19 0.043(2) 0.034(2) 0.030(2) 0.0181(17) 0.0084(17) 0.0042(18)
C20 0.041(2) 0.033(2) 0.033(2) 0.0093(17) 0.0038(18) -0.0021(18)
C21 0.042(2) 0.033(2) 0.027(2) 0.0090(16) -0.0005(17) -0.0001(18)
C22 0.032(2) 0.031(2) 0.0268(19) 0.0084(15) 0.0022(15) -0.0038(16)
C23 0.035(2) 0.035(2) 0.033(2) 0.0096(17) 0.0006(17) 0.0002(17)
C24 0.040(2) 0.040(2) 0.033(2) 0.0150(18) -0.0011(18) 0.0022(19)
C25 0.030(2) 0.039(2) 0.0182(17) 0.0080(15) 0.0011(15) -0.0027(17)
C26 0.047(2) 0.032(2) 0.025(2) 0.0093(16) 0.0002(18) 0.0012(18)
C27 0.040(2) 0.033(2) 0.028(2) 0.0085(16) 0.0016(17) -0.0009(18)
C28 0.031(2) 0.033(2) 0.0248(19) 0.0079(16) 0.0018(15) 0.0016(16)
C29 0.044(2) 0.034(2) 0.027(2) 0.0104(16) -0.0023(17) -0.0041(18)
C30 0.050(3) 0.034(2) 0.025(2) 0.0109(16) -0.0024(18) -0.0055(19)
C31 0.033(2) 0.038(2) 0.031(2) 0.0125(17) -0.0030(17) -0.0053(17)
C32 0.031(2) 0.030(2) 0.0261(19) 0.0089(15) -0.0081(15) -0.0077(16)
C33 0.032(2) 0.029(2) 0.0246(19) 0.0071(15) -0.0060(15) -0.0067(16)
C34 0.037(2) 0.030(2) 0.035(2) 0.0093(17) -0.0053(17) -0.0032(17)
C35 0.038(2) 0.037(2) 0.032(2) 0.0065(17) -0.0015(18) -0.0040(18)
C36 0.040(2) 0.042(2) 0.031(2) 0.0150(18) -0.0023(18) -0.0078(19)
C37 0.036(2) 0.035(2) 0.033(2) 0.0144(17) -0.0049(17) -0.0065(17)
C38 0.040(2) 0.038(2) 0.041(2) 0.0225(19) -0.0036(19) -0.0056(19)
C39 0.044(2) 0.034(2) 0.046(3) 0.020(2) -0.005(2) -0.0003(19)
C40 0.041(2) 0.034(2) 0.039(2) 0.0101(18) -0.0057(19) 0.0021(18)
C41 0.035(2) 0.031(2) 0.029(2) 0.0092(16) -0.0059(16) -0.0019(17)
C42 0.038(2) 0.031(2) 0.031(2) 0.0063(17) -0.0082(18) -0.0049(17)
C43 0.032(2) 0.030(2) 0.030(2) 0.0107(16) -0.0103(16) -0.0071(16)
C44 0.0517(19) 0.0520(15) 0.051(2) 0.0320(14) 0.0068(16) 0.0012(12)
C45 0.089(3) 0.0549(15) 0.098(3) 0.0395(16) -0.035(3) -0.0064(14)
C46 0.086(3) 0.0544(16) 0.094(3) 0.0384(15) -0.036(3) -0.0080(14)
C47 0.0434(18) 0.0443(14) 0.0399(18) 0.0206(12) 0.0119(14) 0.0067(12)
C48 0.061(2) 0.0456(15) 0.053(2) 0.0245(13) -0.0041(18) 0.0025(13)
C49 0.063(2) 0.0458(15) 0.057(2) 0.0254(13) -0.0021(19) 0.0044(13)
C50 0.035(2) 0.048(3) 0.028(2) 0.0164(18) 0.0077(17) 0.0057(19)
N6 0.108(9) 0.12(2) 0.044(12) 0.011(13) 0.000(7) 0.001(8)
C53 0.108(9) 0.076(10) 0.062(10) 0.010(8) 0.001(7) -0.001(7)
C54 0.107(9) 0.059(14) 0.053(14) -0.029(11) -0.008(7) -0.005(8)
N5 0.138(7) 0.088(5) 0.077(4) 0.016(4) 0.014(4) 0.048(5)
C51 0.088(5) 0.052(3) 0.055(3) 0.013(3) 0.008(3) 0.010(3)
C52 0.123(7) 0.063(4) 0.092(6) 0.021(4) 0.031(5) 0.027(4)
N7 0.094(16) 0.057(11) 0.074(11) 0.000(8) 0.021(10) 0.018(10)
C55 0.080(16) 0.054(11) 0.072(11) -0.001(9) 0.018(11) 0.019(10)
C56 0.061(14) 0.065(12) 0.058(10) -0.004(8) -0.012(9) -0.011(11)

loop_
_atom_type_symbol
_atom_type_description
_atom_type_scat_dispersion_real
_atom_type_scat_dispersion_imag
_atom_type_scat_source
C C 0.0181 0.0091 'International Tables Vol C Tables 4.2.6.8 and 6.1.1.4'
H H 0.0000 0.0000 'International Tables Vol C Tables 4.2.6.8 and 6.1.1.4'
Cd Cd 0.1185 4.6533 'International Tables Vol C Tables 4.2.6.8 and 6.1.1.4'
N N 0.0311 0.0180 'International Tables Vol C Tables 4.2.6.8 and 6.1.1.4'
O O 0.0492 0.0322 'International Tables Vol C Tables 4.2.6.8 and 6.1.1.4'

loop_
_geom_angle_atom_site_label_1
_geom_angle_atom_site_label_2
_geom_angle_atom_site_label_3
_geom_angle
_geom_angle_site_symmetry_1
_geom_angle_site_symmetry_3
O4 Cd1 O5 83.28(10) . 1_455
O4 Cd1 O9 174.66(11) . .
O4 Cd1 O10 104.40(12) . 1_655
O4 Cd1 N1 98.91(11) . 2_766
O4 Cd1 N3 85.35(11) . 2_575
O9 Cd1 O5 92.91(11) . 1_455
O9 Cd1 O10 79.09(12) . 1_655
O9 Cd1 N1 84.24(11) . 2_766
O9 Cd1 N3 91.02(11) . 2_575
O10 Cd1 O5 170.96(11) 1_655 1_455
O10 Cd1 N1 100.96(12) 1_655 2_766
O10 Cd1 N3 84.36(12) 1_655 2_575
N1 Cd1 O5 82.25(11) 2_766 1_455
N3 Cd1 O5 91.63(11) 2_575 1_455
N3 Cd1 N1 172.04(12) 2_575 2_766
C13 O3 C19 117.8(3) . .
C25 O4 Cd1 114.1(3) . .
C25 O5 Cd1 135.2(3) . 1_655
C38 O8 C44 118.7(4) . .
C50 O9 Cd1 124.7(3) . .
C50 O10 Cd1 136.3(3) . 1_455
C1 N1 Cd1 119.1(3) . 2_766
C5 N1 Cd1 124.4(3) . 2_766
C5 N1 C1 116.4(3) . .
C7 N2 C6 117.2(3) . .
C17 N2 C6 117.1(4) . .
C17 N2 C7 125.0(3) . .
C26 N3 Cd1 122.8(3) . 2_575
C26 N3 C30 116.6(4) . .
C30 N3 Cd1 119.2(3) . 2_575
C32 N4 C31 116.9(3) . .
C32 N4 C42 124.5(4) . .
C42 N4 C31 118.6(4) . .
N1 C1 H1 118.4 . .
N1 C1 C2 123.1(4) . .
C2 C1 H1 118.4 . .
C1 C2 H2 120.1 . .
C1 C2 C3 119.8(4) . .
C3 C2 H2 120.1 . .
C2 C3 C6 117.0(4) . .
C4 C3 C2 117.6(4) . .
C4 C3 C6 125.3(4) . .
C3 C4 H4 120.5 . .
C3 C4 C5 119.0(4) . .
C5 C4 H4 120.5 . .
N1 C5 C4 124.0(4) . .
N1 C5 H5 118.0 . .
C4 C5 H5 118.0 . .
N2 C6 C3 116.0(3) . .
N2 C6 H6A 108.3 . .
N2 C6 H6B 108.3 . .
C3 C6 H6A 108.3 . .
C3 C6 H6B 108.3 . .
H6A C6 H6B 107.4 . .
O2 C7 N2 120.7(4) . .
O2 C7 C8 122.6(4) . .
N2 C7 C8 116.7(4) . .
C9 C8 C7 118.5(4) . .
C9 C8 C18 121.2(4) . .
C18 C8 C7 120.3(4) . .
C8 C9 H9 120.1 . .
C8 C9 C10 119.7(4) . .
C10 C9 H9 120.1 . .
C9 C10 H10 119.8 . .
C11 C10 C9 120.3(4) . .
C11 C10 H10 119.8 . .
C10 C11 H11 119.5 . .
C10 C11 C12 121.0(4) . .
C12 C11 H11 119.5 . .
C11 C12 C13 123.4(4) . .
C11 C12 C18 119.0(4) . .
C18 C12 C13 117.6(4) . .
O3 C13 C12 114.6(4) . .
C14 C13 O3 124.0(4) . .
C14 C13 C12 121.3(4) . .
C13 C14 H14 120.0 . .
C13 C14 C15 119.9(4) . .
C15 C14 H14 120.0 . .
C14 C15 H15 119.6 . .
C16 C15 C14 120.8(4) . .
C16 C15 H15 119.6 . .
C15 C16 C17 119.9(4) . .
C15 C16 C18 119.9(4) . .
C18 C16 C17 120.2(4) . .
O1 C17 N2 119.7(4) . .
O1 C17 C16 123.7(4) . .
N2 C17 C16 116.6(4) . .
C8 C18 C12 118.7(4) . .
C8 C18 C16 120.8(4) . .
C16 C18 C12 120.4(4) . .
C20 C19 O3 118.9(4) . .
C20 C19 C24 121.8(4) . .
C24 C19 O3 119.2(4) . .
C19 C20 H20 120.4 . .
C19 C20 C21 119.2(4) . .
C21 C20 H20 120.4 . .
C20 C21 H21 119.8 . .
C20 C21 C22 120.4(4) . .
C22 C21 H21 119.8 . .
C21 C22 C25 120.5(4) . .
C23 C22 C21 119.2(4) . .
C23 C22 C25 120.2(4) . .
C22 C23 H23 119.6 . .
C24 C23 C22 120.8(4) . .
C24 C23 H23 119.6 . .
C19 C24 H24 120.7 . .
C23 C24 C19 118.6(4) . .
C23 C24 H24 120.7 . .
O4 C25 O5 125.2(4) . .
O4 C25 C22 116.6(4) . .
O5 C25 C22 118.2(4) . .
N3 C26 H26 118.4 . .
N3 C26 C27 123.3(4) . .
C27 C26 H26 118.4 . .
C26 C27 H27 120.2 . .
C26 C27 C28 119.6(4) . .
C28 C27 H27 120.2 . .
C27 C28 C31 119.6(4) . .
C29 C28 C27 117.7(4) . .
C29 C28 C31 122.7(4) . .
C28 C29 H29 120.4 . .
C30 C29 C28 119.2(4) . .
C30 C29 H29 120.4 . .
N3 C30 C29 123.6(4) . .
N3 C30 H30 118.2 . .
C29 C30 H30 118.2 . .
N4 C31 C28 113.7(3) . .
N4 C31 H31A 108.8 . .
N4 C31 H31B 108.8 . .
C28 C31 H31A 108.8 . .
C28 C31 H31B 108.8 . .
H31A C31 H31B 107.7 . .
O6 C32 N4 119.9(4) . .
O6 C32 C33 122.4(4) . .
N4 C32 C33 117.6(4) . .
C34 C33 C32 119.5(4) . .
C34 C33 C43 120.6(4) . .
C43 C33 C32 119.9(4) . .
C33 C34 H34 120.0 . .
C33 C34 C35 119.9(4) . .
C35 C34 H34 120.0 . .
C34 C35 H35 119.7 . .
C36 C35 C34 120.5(4) . .
C36 C35 H35 119.7 . .
C35 C36 H36 119.7 . .
C35 C36 C37 120.6(4) . .
C37 C36 H36 119.7 . .
C36 C37 C38 123.3(4) . .
C36 C37 C43 119.1(4) . .
C43 C37 C38 117.5(4) . .
O8 C38 C37 115.0(4) . .
C39 C38 O8 123.4(4) . .
C39 C38 C37 121.6(4) . .
C38 C39 H39 120.0 . .
C38 C39 C40 120.0(4) . .
C40 C39 H39 120.0 . .
C39 C40 H40 119.6 . .
C41 C40 C39 120.8(5) . .
C41 C40 H40 119.6 . .
C40 C41 C42 119.8(4) . .
C40 C41 C43 119.3(4) . .
C43 C41 C42 120.9(4) . .
O7 C42 N4 120.3(4) . .
O7 C42 C41 122.9(4) . .
N4 C42 C41 116.9(4) . .
C33 C43 C37 119.2(4) . .
C33 C43 C41 120.1(4) . .
C37 C43 C41 120.8(4) . .
C45 C44 O8 119.9(5) . .
C49 C44 O8 119.8(5) . .
C49 C44 C45 120.2(5) . .
C44 C45 H45 120.1 . .
C44 C45 C46 119.8(6) . .
C46 C45 H45 120.1 . .
C45 C46 H46 119.3 . .
C47 C46 C45 121.5(6) . .
C47 C46 H46 119.3 . .
C46 C47 C48 117.3(5) . .
C46 C47 C50 121.2(5) . .
C48 C47 C50 121.5(4) . .
C47 C48 H48 119.4 . .
C47 C48 C49 121.2(5) . .
C49 C48 H48 119.4 . .
C44 C49 C48 120.0(6) . .
C44 C49 H49 120.0 . .
C48 C49 H49 120.0 . .
O9 C50 O10 126.4(4) . .
O9 C50 C47 116.0(4) . .
O10 C50 C47 117.6(4) . .
N6 C53 C54 170(4) . .
C53 C54 H54A 109.5 . .
C53 C54 H54B 109.5 . .
C53 C54 H54C 109.5 . .
H54A C54 H54B 109.5 . .
H54A C54 H54C 109.5 . .
H54B C54 H54C 109.5 . .
N5 C51 C52 178.5(8) . .
C51 C52 H52A 109.5 . .
C51 C52 H52B 109.5 . .
C51 C52 H52C 109.5 . .
H52A C52 H52B 109.5 . .
H52A C52 H52C 109.5 . .
H52B C52 H52C 109.5 . .
N7 C55 C56 173(4) . .
C55 C56 H56A 109.5 . .
C55 C56 H56B 109.5 . .
C55 C56 H56C 109.5 . .
H56A C56 H56B 109.5 . .
H56A C56 H56C 109.5 . .
H56B C56 H56C 109.5 . .

loop_
_geom_bond_atom_site_label_1
_geom_bond_atom_site_label_2
_geom_bond_distance
_geom_bond_site_symmetry_2
Cd1 O4 2.269(3) .
Cd1 O5 2.359(3) 1_455
Cd1 O9 2.300(3) .
Cd1 O10 2.313(3) 1_655
Cd1 N1 2.336(3) 2_766
Cd1 N3 2.331(3) 2_575
O1 C17 1.215(6) .
O2 C7 1.217(5) .
O3 C13 1.366(5) .
O3 C19 1.400(5) .
O4 C25 1.253(5) .
O5 Cd1 2.359(3) 1_655
O5 C25 1.259(5) .
O6 C32 1.221(5) .
O7 C42 1.215(6) .
O8 C38 1.372(6) .
O8 C44 1.399(6) .
O9 C50 1.253(6) .
O10 Cd1 2.313(3) 1_455
O10 C50 1.254(6) .
N1 Cd1 2.336(3) 2_766
N1 C1 1.351(6) .
N1 C5 1.340(5) .
N2 C6 1.481(5) .
N2 C7 1.402(6) .
N2 C17 1.400(6) .
N3 Cd1 2.331(3) 2_575
N3 C26 1.342(6) .
N3 C30 1.347(5) .
N4 C31 1.464(5) .
N4 C32 1.396(6) .
N4 C42 1.399(6) .
C1 H1 0.9500 .
C1 C2 1.371(6) .
C2 H2 0.9500 .
C2 C3 1.397(6) .
C3 C4 1.376(6) .
C3 C6 1.509(5) .
C4 H4 0.9500 .
C4 C5 1.385(6) .
C5 H5 0.9500 .
C6 H6A 0.9900 .
C6 H6B 0.9900 .
C7 C8 1.476(6) .
C8 C9 1.374(6) .
C8 C18 1.408(6) .
C9 H9 0.9500 .
C9 C10 1.407(6) .
C10 H10 0.9500 .
C10 C11 1.368(6) .
C11 H11 0.9500 .
C11 C12 1.409(7) .
C12 C13 1.430(6) .
C12 C18 1.418(6) .
C13 C14 1.364(7) .
C14 H14 0.9500 .
C14 C15 1.415(6) .
C15 H15 0.9500 .
C15 C16 1.368(6) .
C16 C17 1.478(6) .
C16 C18 1.412(6) .
C19 C20 1.370(7) .
C19 C24 1.389(7) .
C20 H20 0.9500 .
C20 C21 1.386(6) .
C21 H21 0.9500 .
C21 C22 1.395(6) .
C22 C23 1.390(6) .
C22 C25 1.520(6) .
C23 H23 0.9500 .
C23 C24 1.383(6) .
C24 H24 0.9500 .
C26 H26 0.9500 .
C26 C27 1.383(6) .
C27 H27 0.9500 .
C27 C28 1.387(6) .
C28 C29 1.385(6) .
C28 C31 1.521(6) .
C29 H29 0.9500 .
C29 C30 1.383(6) .
C30 H30 0.9500 .
C31 H31A 0.9900 .
C31 H31B 0.9900 .
C32 C33 1.482(6) .
C33 C34 1.371(6) .
C33 C43 1.414(6) .
C34 H34 0.9500 .
C34 C35 1.406(6) .
C35 H35 0.9500 .
C35 C36 1.374(7) .
C36 H36 0.9500 .
C36 C37 1.403(7) .
C37 C38 1.418(6) .
C37 C43 1.414(6) .
C38 C39 1.372(7) .
C39 H39 0.9500 .
C39 C40 1.399(7) .
C40 H40 0.9500 .
C40 C41 1.381(6) .
C41 C42 1.475(6) .
C41 C43 1.415(6) .
C44 C45 1.353(9) .
C44 C49 1.349(8) .
C45 H45 0.9500 .
C45 C46 1.395(8) .
C46 H46 0.9500 .
C46 C47 1.369(8) .
C47 C48 1.372(8) .
C47 C50 1.516(6) .
C48 H48 0.9500 .
C48 C49 1.396(7) .
C49 H49 0.9500 .
N6 C53 1.139(19) .
C53 C54 1.413(19) .
C54 H54A 0.9800 .
C54 H54B 0.9800 .
C54 H54C 0.9800 .
N5 C51 1.123(9) .
C51 C52 1.428(10) .
C52 H52A 0.9800 .
C52 H52B 0.9800 .
C52 H52C 0.9800 .
N7 C55 1.158(18) .
C55 C56 1.425(18) .
C56 H56A 0.9800 .
C56 H56B 0.9800 .
C56 H56C 0.9800 .
